data_7004828
loop_
_publ_author_name
'Wang, Yonghui'
'Bredenk\"otter, Bj\"orn'
'Rieger, Bernhard'
'Volkmer, Dirk'

_publ_section_title
;
 Two-dimensional metal-organic frameworks (MOFs) constructed from
 heterotrinuclear coordination units and 4,4'-biphenyldicarboxylate
 ligands.
;
_journal_issue 6
_journal_name_full 'Dalton transactions (Cambridge, England : 2003)'
_journal_page_first 689
_journal_page_last 696
_journal_paper_doi 10.1039/b609733b
_journal_year 2007
_chemical_formula_moiety 'C48 H38 Cd N2 O14 Zn2, 4(C3 H7 N O)'
_chemical_formula_sum 'C60 H66 Cd N6 O18 Zn2'
_chemical_formula_weight 1402.33
_space_group_IT_number 14
_symmetry_cell_setting monoclinic
_symmetry_Int_Tables_number 14
_symmetry_space_group_name_Hall '-P 2yn'
_symmetry_space_group_name_H-M 'P 1 21/n 1'
_atom_sites_solution_hydrogens geom
_atom_sites_solution_primary direct
_atom_sites_solution_secondary difmap
_audit_creation_method SHELXL-97
_cell_angle_alpha 90.00
_cell_angle_beta 101.53(3)
_cell_angle_gamma 90.00
_cell_formula_units_Z 2
_cell_length_a 11.491(2)
_cell_length_b 14.837(3)
_cell_length_c 19.386(4)
_cell_measurement_reflns_used 1532
_cell_measurement_temperature 193(2)
_cell_measurement_theta_max 25.9
_cell_measurement_theta_min 2.2
_cell_volume 3238.5(11)
_computing_cell_refinement 'STOE CELL'
_computing_data_collection 'STOE EXPOSE'
_computing_data_reduction 'STOE INTEGRATE'
_computing_molecular_graphics 'Bruker SHELXTL'
_computing_publication_material 'Bruker SHELXTL'
_computing_structure_refinement 'SHELXL-97 (Sheldrick, 1997)'
_computing_structure_solution 'SHELXS-97 (Sheldrick, 1990)'
_diffrn_ambient_temperature 193(2)
_diffrn_measured_fraction_theta_full 0.954
_diffrn_measured_fraction_theta_max 0.954
_diffrn_measurement_device_type 'STOE IPDS'
_diffrn_measurement_method 'rotation method'
_diffrn_radiation_monochromator graphite
_diffrn_radiation_probe x-ray
_diffrn_radiation_type MoK\a
_diffrn_radiation_wavelength 0.71073
_diffrn_reflns_av_R_equivalents 0.0713
_diffrn_reflns_av_sigmaI/netI 0.0555
_diffrn_reflns_limit_h_max 13
_diffrn_reflns_limit_h_min -13
_diffrn_reflns_limit_k_max 18
_diffrn_reflns_limit_k_min -18
_diffrn_reflns_limit_l_max 23
_diffrn_reflns_limit_l_min -23
_diffrn_reflns_number 25084
_diffrn_reflns_theta_full 25.93
_diffrn_reflns_theta_max 25.93
_diffrn_reflns_theta_min 2.14
_diffrn_source 'fine-focus sealed tube'
_exptl_absorpt_coefficient_mu 1.132
_exptl_absorpt_correction_type none
_exptl_crystal_colour colorless
_exptl_crystal_density_diffrn 1.438
_exptl_crystal_density_method 'not measured'
_exptl_crystal_description 'block shaped'
_exptl_crystal_F_000 1440
_exptl_crystal_recrystallization_method solvothermal
_exptl_crystal_size_max 0.29
_exptl_crystal_size_mid 0.24
_exptl_crystal_size_min 0.22
_refine_diff_density_max 1.151
_refine_diff_density_min -1.657
_refine_diff_density_rms 0.125
_refine_ls_extinction_method none
_refine_ls_goodness_of_fit_ref 1.023
_refine_ls_hydrogen_treatment constr
_refine_ls_matrix_type full
_refine_ls_number_parameters 394
_refine_ls_number_reflns 6015
_refine_ls_number_restraints 0
_refine_ls_restrained_S_all 1.023
_refine_ls_R_factor_all 0.0701
_refine_ls_R_factor_gt 0.0501
_refine_ls_shift/su_max 0.000
_refine_ls_shift/su_mean 0.000
_refine_ls_structure_factor_coef Fsqd
_refine_ls_weighting_details 'calc w=1/[\s^2^(Fo^2^)+(0.1034P)^2^+0.0000P] where P=(Fo^2^+2Fc^2^)/3'
_refine_ls_weighting_scheme calc
_refine_ls_wR_factor_gt 0.1442
_refine_ls_wR_factor_ref 0.1537
_reflns_number_gt 4445
_reflns_number_total 6015
_reflns_threshold_expression >2sigma(I)
_cod_data_source_file b609733b.txt
_cod_data_source_block wan581
_cod_original_cell_volume 3238.3(11)
_cod_original_sg_symbol_H-M 'P 21/n'
_cod_database_code 7004828

loop_
_symmetry_equiv_pos_as_xyz
'x, y, z'
'-x+1/2, y+1/2, -z+1/2'
'-x, -y, -z'
'x-1/2, -y-1/2, z-1/2'

loop_
_atom_site_label
_atom_site_type_symbol
_atom_site_fract_x
_atom_site_fract_y
_atom_site_fract_z
_atom_site_U_iso_or_equiv
_atom_site_adp_type
_atom_site_occupancy
_atom_site_symmetry_multiplicity
_atom_site_calc_flag
_atom_site_refinement_flags
_atom_site_disorder_assembly
_atom_site_disorder_group
Cd1 Cd 0.0000 0.0000 0.0000 0.02776(16) Uani 1 2 d S . .
Zn1 Zn 0.26799(5) 0.04379(3) 0.12524(2) 0.02061(16) Uani 1 1 d . . .
O1 O 0.1676(3) -0.0171(2) 0.17963(17) 0.0320(8) Uani 1 1 d . . .
O2 O 0.0582(3) -0.0902(2) 0.08836(16) 0.0336(8) Uani 1 1 d . . .
O3 O -0.1674(3) -0.4725(2) 0.55708(17) 0.0311(7) Uani 1 1 d . . .
O4 O -0.3238(3) -0.5063(2) 0.47489(18) 0.0353(8) Uani 1 1 d . . .
O5 O 0.2251(3) 0.1673(2) 0.10003(18) 0.0328(8) Uani 1 1 d . . .
O6 O 0.0380(3) 0.1218(2) 0.06585(17) 0.0305(7) Uani 1 1 d . . .
C1 C 0.0889(4) -0.0741(3) 0.1522(2) 0.0272(10) Uani 1 1 d . . .
C2 C 0.0362(4) -0.1293(3) 0.2032(2) 0.0276(10) Uani 1 1 d . . .
C3 C 0.0701(5) -0.1155(3) 0.2750(3) 0.0379(12) Uani 1 1 d . . .
H3 H 0.1248 -0.0687 0.2922 0.045 Uiso 1 1 calc R . .
C4 C 0.0259(5) -0.1683(4) 0.3212(3) 0.0405(13) Uani 1 1 d . . .
H4 H 0.0512 -0.1581 0.3703 0.049 Uiso 1 1 calc R . .
C5 C -0.0546(4) -0.2363(3) 0.2986(2) 0.0295(10) Uani 1 1 d . . .
C6 C -0.0910(5) -0.2487(4) 0.2267(3) 0.0418(13) Uani 1 1 d . . .
H6 H -0.1471 -0.2946 0.2096 0.050 Uiso 1 1 calc R . .
C7 C -0.0467(5) -0.1950(4) 0.1793(3) 0.0382(12) Uani 1 1 d . . .
H7 H -0.0736 -0.2036 0.1302 0.046 Uiso 1 1 calc R . .
C8 C -0.1000(5) -0.2951(3) 0.3494(2) 0.0307(11) Uani 1 1 d . . .
C9 C -0.0242(4) -0.3230(3) 0.4110(2) 0.0298(10) Uani 1 1 d . . .
H9 H 0.0564 -0.3042 0.4203 0.036 Uiso 1 1 calc R . .
C10 C -0.0650(4) -0.3780(3) 0.4590(2) 0.0280(10) Uani 1 1 d . . .
H10 H -0.0127 -0.3962 0.5011 0.034 Uiso 1 1 calc R . .
C11 C -0.1828(4) -0.4064(3) 0.4453(2) 0.0273(10) Uani 1 1 d . . .
C12 C -0.2576(5) -0.3791(4) 0.3839(3) 0.0364(12) Uani 1 1 d . . .
H12 H -0.3380 -0.3985 0.3742 0.044 Uiso 1 1 calc R . .
C13 C -0.2165(5) -0.3238(4) 0.3362(3) 0.0392(12) Uani 1 1 d . . .
H13 H -0.2690 -0.3056 0.2943 0.047 Uiso 1 1 calc R . .
C14 C -0.2297(4) -0.4658(3) 0.4959(2) 0.0272(10) Uani 1 1 d . . .
C15 C 0.1162(5) 0.1808(3) 0.0735(2) 0.0291(10) Uani 1 1 d . . .
C16 C 0.0818(5) 0.2755(3) 0.0531(3) 0.0321(11) Uani 1 1 d . . .
C17 C -0.0316(6) 0.2957(3) 0.0193(4) 0.062(2) Uani 1 1 d . . .
H17 H -0.0894 0.2491 0.0100 0.074 Uiso 1 1 calc R . .
C18 C -0.0636(6) 0.3838(4) -0.0016(4) 0.067(2) Uani 1 1 d . . .
H18 H -0.1427 0.3963 -0.0251 0.081 Uiso 1 1 calc R . .
C19 C 0.0171(5) 0.4522(3) 0.0111(3) 0.0402(13) Uani 1 1 d . . .
C20 C 0.1285(6) 0.4327(4) 0.0463(5) 0.081(3) Uani 1 1 d . . .
H20 H 0.1854 0.4797 0.0570 0.097 Uiso 1 1 calc R . .
C21 C 0.1610(6) 0.3446(4) 0.0671(5) 0.071(2) Uani 1 1 d . . .
H21 H 0.2398 0.3326 0.0914 0.085 Uiso 1 1 calc R . .
O7 O 0.4136(3) 0.0397(2) 0.20213(17) 0.0362(8) Uani 1 1 d . . .
C22 C 0.5084(5) 0.0040(4) 0.1968(3) 0.0428(13) Uani 1 1 d . . .
H22 H 0.5244 -0.0018 0.1508 0.051 Uiso 1 1 calc R . .
N1 N 0.5862(6) -0.0255(5) 0.2477(4) 0.0758(19) Uani 1 1 d . . .
C23 C 0.6957(8) -0.0696(8) 0.2366(7) 0.127(5) Uani 1 1 d . . .
H23A H 0.6890 -0.1349 0.2423 0.191 Uiso 1 1 calc R . .
H23B H 0.7636 -0.0468 0.2711 0.191 Uiso 1 1 calc R . .
H23C H 0.7076 -0.0564 0.1889 0.191 Uiso 1 1 calc R . .
C24 C 0.5648(11) -0.0216(12) 0.3202(5) 0.172(7) Uani 1 1 d . . .
H24A H 0.5098 0.0278 0.3240 0.258 Uiso 1 1 calc R . .
H24B H 0.6401 -0.0113 0.3531 0.258 Uiso 1 1 calc R . .
H24C H 0.5302 -0.0787 0.3316 0.258 Uiso 1 1 calc R . .
O8 O 0.3739(13) -0.4465(14) 0.0574(13) 0.316(11) Uani 1 1 d . . .
C25 C 0.4490(18) -0.3833(18) 0.0424(12) 0.214(12) Uani 1 1 d . . .
H25 H 0.4195 -0.3386 0.0082 0.257 Uiso 1 1 calc R . .
N2 N 0.5526(19) -0.3814(11) 0.0708(8) 0.175(5) Uani 1 1 d . . .
C26 C 0.6349(15) -0.3142(16) 0.0678(9) 0.215(11) Uani 1 1 d . . .
H26A H 0.6122 -0.2811 0.0234 0.322 Uiso 1 1 calc R . .
H26B H 0.7135 -0.3413 0.0705 0.322 Uiso 1 1 calc R . .
H26C H 0.6374 -0.2727 0.1074 0.322 Uiso 1 1 calc R . .
C27 C 0.580(4) -0.4580(18) 0.1146(17) 0.44(3) Uani 1 1 d . . .
H27A H 0.6283 -0.5000 0.0930 0.666 Uiso 1 1 calc R . .
H27B H 0.5065 -0.4878 0.1201 0.666 Uiso 1 1 calc R . .
H27C H 0.6248 -0.4393 0.1608 0.666 Uiso 1 1 calc R . .
O9 O 0.5460(10) -0.2856(11) 0.2208(7) 0.228(7) Uani 1 1 d . . .
C28 C 0.4493(11) -0.3228(11) 0.2306(8) 0.147(6) Uani 1 1 d . . .
H28 H 0.4510 -0.3736 0.2606 0.177 Uiso 1 1 calc R . .
N3 N 0.3506(6) -0.2887(4) 0.1985(4) 0.0779(19) Uani 1 1 d . . .
C29 C 0.2417(10) -0.3341(8) 0.2046(6) 0.112(4) Uani 1 1 d . . .
H29A H 0.2213 -0.3191 0.2500 0.168 Uiso 1 1 calc R . .
H29B H 0.2525 -0.3994 0.2016 0.168 Uiso 1 1 calc R . .
H29C H 0.1774 -0.3145 0.1663 0.168 Uiso 1 1 calc R . .
C30 C 0.3441(17) -0.2120(9) 0.1574(12) 0.240(11) Uani 1 1 d . . .
H30A H 0.3047 -0.1639 0.1786 0.360 Uiso 1 1 calc R . .
H30B H 0.2987 -0.2252 0.1101 0.360 Uiso 1 1 calc R . .
H30C H 0.4245 -0.1927 0.1543 0.360 Uiso 1 1 calc R . .

loop_
_atom_site_aniso_label
_atom_site_aniso_U_11
_atom_site_aniso_U_22
_atom_site_aniso_U_33
_atom_site_aniso_U_23
_atom_site_aniso_U_13
_atom_site_aniso_U_12
Cd1 0.0330(3) 0.0229(3) 0.0287(3) 0.00145(18) 0.0095(2) 0.00303(19)
Zn1 0.0272(3) 0.0135(2) 0.0240(3) 0.00266(18) 0.0119(2) 0.00342(19)
O1 0.040(2) 0.0291(17) 0.0300(16) 0.0065(13) 0.0155(15) -0.0084(15)
O2 0.052(2) 0.0270(17) 0.0248(16) 0.0070(13) 0.0143(15) -0.0022(16)
O3 0.036(2) 0.0294(17) 0.0310(17) 0.0063(13) 0.0135(15) -0.0049(14)
O4 0.037(2) 0.0335(18) 0.0412(19) -0.0008(15) 0.0215(16) -0.0145(15)
O5 0.032(2) 0.0163(15) 0.050(2) 0.0070(14) 0.0094(16) 0.0056(13)
O6 0.0342(19) 0.0148(14) 0.0449(19) -0.0015(13) 0.0137(15) 0.0036(13)
C1 0.032(3) 0.021(2) 0.033(2) 0.0084(18) 0.016(2) 0.0032(19)
C2 0.030(3) 0.027(2) 0.028(2) 0.0087(18) 0.0103(19) -0.0019(19)
C3 0.046(3) 0.036(3) 0.031(2) 0.006(2) 0.008(2) -0.015(2)
C4 0.050(4) 0.045(3) 0.027(2) 0.008(2) 0.010(2) -0.016(3)
C5 0.026(3) 0.034(3) 0.031(2) 0.0134(19) 0.011(2) 0.0001(19)
C6 0.043(3) 0.043(3) 0.040(3) 0.007(2) 0.011(2) -0.017(2)
C7 0.043(3) 0.045(3) 0.027(2) 0.006(2) 0.007(2) -0.011(2)
C8 0.032(3) 0.028(2) 0.034(2) 0.0104(19) 0.013(2) -0.004(2)
C9 0.024(3) 0.032(2) 0.036(3) 0.007(2) 0.012(2) -0.0057(19)
C10 0.032(3) 0.026(2) 0.028(2) 0.0069(18) 0.012(2) -0.0023(19)
C11 0.030(3) 0.025(2) 0.032(2) 0.0018(18) 0.018(2) -0.0050(19)
C12 0.028(3) 0.040(3) 0.044(3) 0.009(2) 0.013(2) -0.008(2)
C13 0.030(3) 0.049(3) 0.039(3) 0.018(2) 0.007(2) -0.003(2)
C14 0.033(3) 0.019(2) 0.034(2) 0.0001(18) 0.019(2) 0.0006(19)
C15 0.040(3) 0.016(2) 0.034(2) 0.0010(18) 0.013(2) 0.005(2)
C16 0.037(3) 0.017(2) 0.043(3) 0.0038(19) 0.008(2) 0.0068(19)
C17 0.058(4) 0.014(2) 0.096(5) 0.001(3) -0.024(4) 0.000(2)
C18 0.065(4) 0.019(2) 0.096(5) 0.003(3) -0.035(4) 0.010(3)
C19 0.052(4) 0.014(2) 0.053(3) 0.005(2) 0.008(3) 0.007(2)
C20 0.038(4) 0.022(3) 0.174(8) 0.028(4) 0.006(4) 0.001(2)
C21 0.034(3) 0.022(3) 0.150(7) 0.029(4) 0.002(4) 0.006(2)
O7 0.033(2) 0.041(2) 0.0333(18) 0.0014(15) 0.0038(15) 0.0039(16)
C22 0.040(3) 0.038(3) 0.050(3) 0.011(2) 0.007(3) 0.001(2)
N1 0.051(4) 0.099(5) 0.074(4) 0.040(4) 0.004(3) 0.024(3)
C23 0.060(6) 0.152(10) 0.171(11) 0.080(9) 0.025(6) 0.047(6)
C24 0.088(8) 0.36(2) 0.060(6) 0.081(9) -0.002(6) 0.029(10)
O8 0.124(11) 0.34(2) 0.48(3) -0.15(2) 0.055(15) -0.089(13)
C25 0.114(14) 0.30(3) 0.22(2) 0.010(19) 0.014(15) -0.086(18)
N2 0.210(17) 0.161(13) 0.167(13) 0.042(10) 0.071(13) 0.006(12)
C26 0.145(15) 0.31(3) 0.172(16) 0.117(17) -0.006(12) -0.079(16)
C27 0.80(10) 0.23(3) 0.40(4) 0.21(3) 0.35(6) 0.25(4)
O9 0.084(7) 0.328(18) 0.244(14) 0.030(12) -0.035(8) -0.005(9)
C28 0.069(7) 0.182(14) 0.171(13) 0.063(10) -0.024(8) -0.007(8)
N3 0.073(5) 0.054(4) 0.104(5) 0.018(3) 0.011(4) 0.006(3)
C29 0.106(9) 0.110(8) 0.121(8) 0.034(7) 0.022(7) -0.006(6)
C30 0.24(2) 0.084(10) 0.39(3) 0.108(14) 0.05(2) 0.002(11)

loop_
_atom_type_symbol
_atom_type_description
_atom_type_scat_dispersion_real
_atom_type_scat_dispersion_imag
_atom_type_scat_source
C C 0.0033 0.0016 'International Tables Vol C Tables 4.2.6.8 and 6.1.1.4'
H H 0.0000 0.0000 'International Tables Vol C Tables 4.2.6.8 and 6.1.1.4'
N N 0.0061 0.0033 'International Tables Vol C Tables 4.2.6.8 and 6.1.1.4'
O O 0.0106 0.0060 'International Tables Vol C Tables 4.2.6.8 and 6.1.1.4'
Cd Cd -0.8075 1.2024 'International Tables Vol C Tables 4.2.6.8 and 6.1.1.4'
Zn Zn 0.2839 1.4301 'International Tables Vol C Tables 4.2.6.8 and 6.1.1.4'

loop_
_geom_angle_atom_site_label_1
_geom_angle_atom_site_label_2
_geom_angle_atom_site_label_3
_geom_angle
_geom_angle_site_symmetry_1
_geom_angle_site_symmetry_3
_geom_angle_publ_flag
O2 Cd1 O2 180.00(17) . 3 ?
O2 Cd1 O4 92.84(13) . 4_655 ?
O2 Cd1 O4 87.16(13) 3 4_655 ?
O2 Cd1 O4 87.16(13) . 2_455 ?
O2 Cd1 O4 92.84(13) 3 2_455 ?
O4 Cd1 O4 180.00(16) 4_655 2_455 ?
O2 Cd1 O6 86.89(12) . 3 ?
O2 Cd1 O6 93.11(12) 3 3 ?
O4 Cd1 O6 89.50(13) 4_655 3 ?
O4 Cd1 O6 90.50(13) 2_455 3 ?
O2 Cd1 O6 93.11(12) . . ?
O2 Cd1 O6 86.89(12) 3 . ?
O4 Cd1 O6 90.50(13) 4_655 . ?
O4 Cd1 O6 89.50(13) 2_455 . ?
O6 Cd1 O6 180.00(17) 3 . ?
O5 Zn1 O1 115.45(15) . . ?
O5 Zn1 O3 117.02(14) . 4_655 ?
O1 Zn1 O3 117.74(15) . 4_655 ?
O5 Zn1 O7 110.41(14) . . ?
O1 Zn1 O7 94.63(15) . . ?
O3 Zn1 O7 96.49(15) 4_655 . ?
C1 O1 Zn1 122.2(3) . . ?
C1 O2 Cd1 130.6(3) . . ?
C14 O3 Zn1 117.3(3) . 4_556 ?
C14 O4 Cd1 134.3(3) . 2_445 ?
C15 O5 Zn1 115.6(3) . . ?
C15 O6 Cd1 134.6(3) . . ?
O2 C1 O1 125.5(4) . . ?
O2 C1 C2 118.7(4) . . ?
O1 C1 C2 115.7(4) . . ?
C7 C2 C3 118.7(4) . . ?
C7 C2 C1 120.6(4) . . ?
C3 C2 C1 120.8(4) . . ?
C4 C3 C2 120.6(5) . . ?
C3 C4 C5 121.7(5) . . ?
C4 C5 C6 117.8(4) . . ?
C4 C5 C8 121.3(4) . . ?
C6 C5 C8 120.9(4) . . ?
C5 C6 C7 120.9(5) . . ?
C2 C7 C6 120.4(5) . . ?
C13 C8 C9 118.9(4) . . ?
C13 C8 C5 121.0(4) . . ?
C9 C8 C5 120.1(4) . . ?
C10 C9 C8 120.9(4) . . ?
C9 C10 C11 119.7(4) . . ?
C12 C11 C10 119.3(4) . . ?
C12 C11 C14 119.6(4) . . ?
C10 C11 C14 121.1(4) . . ?
C11 C12 C13 120.7(5) . . ?
C8 C13 C12 120.5(5) . . ?
O4 C14 O3 124.6(4) . . ?
O4 C14 C11 118.6(4) . . ?
O3 C14 C11 116.8(4) . . ?
O6 C15 O5 124.6(4) . . ?
O6 C15 C16 119.0(4) . . ?
O5 C15 C16 116.3(4) . . ?
C21 C16 C17 117.7(5) . . ?
C21 C16 C15 121.7(5) . . ?
C17 C16 C15 120.6(5) . . ?
C16 C17 C18 120.9(5) . . ?
C19 C18 C17 121.0(6) . . ?
C20 C19 C18 118.1(5) . . ?
C20 C19 C19 120.6(6) . 3_565 ?
C18 C19 C19 121.2(6) . 3_565 ?
C19 C20 C21 121.0(6) . . ?
C16 C21 C20 121.2(6) . . ?
C22 O7 Zn1 124.7(4) . . ?
O7 C22 N1 125.4(6) . . ?
C22 N1 C23 122.0(8) . . ?
C22 N1 C24 120.0(7) . . ?
C23 N1 C24 117.8(8) . . ?
N2 C25 O8 122(3) . . ?
C25 N2 C26 128.2(19) . . ?
C25 N2 C27 110(3) . . ?
C26 N2 C27 122(3) . . ?
N3 C28 O9 117.6(13) . . ?
C28 N3 C30 123.0(12) . . ?
C28 N3 C29 118.1(9) . . ?
C30 N3 C29 118.8(10) . . ?

loop_
_geom_bond_atom_site_label_1
_geom_bond_atom_site_label_2
_geom_bond_distance
_geom_bond_site_symmetry_2
_geom_bond_publ_flag
Cd1 O2 2.171(3) . ?
Cd1 O2 2.171(3) 3 ?
Cd1 O4 2.177(4) 4_655 ?
Cd1 O4 2.177(4) 2_455 ?
Cd1 O6 2.205(3) 3 ?
Cd1 O6 2.205(3) . ?
Zn1 O5 1.934(3) . ?
Zn1 O1 1.935(3) . ?
Zn1 O3 1.952(3) 4_655 ?
Zn1 O7 2.007(3) . ?
O1 C1 1.274(6) . ?
O2 C1 1.241(6) . ?
O3 C14 1.262(6) . ?
O3 Zn1 1.952(3) 4_556 ?
O4 C14 1.232(6) . ?
O4 Cd1 2.177(4) 2_445 ?
O5 C15 1.270(6) . ?
O6 C15 1.241(6) . ?
C1 C2 1.501(6) . ?
C2 C7 1.377(7) . ?
C2 C3 1.384(7) . ?
C3 C4 1.364(7) . ?
C4 C5 1.379(7) . ?
C5 C6 1.385(7) . ?
C5 C8 1.486(6) . ?
C6 C7 1.387(7) . ?
C8 C13 1.380(7) . ?
C8 C9 1.393(7) . ?
C9 C10 1.387(6) . ?
C10 C11 1.392(7) . ?
C11 C12 1.382(7) . ?
C11 C14 1.497(6) . ?
C12 C13 1.386(7) . ?
C15 C16 1.492(6) . ?
C16 C21 1.362(8) . ?
C16 C17 1.369(8) . ?
C17 C18 1.396(7) . ?
C18 C19 1.363(8) . ?
C19 C20 1.357(9) . ?
C19 C19 1.511(9) 3_565 ?
C20 C21 1.396(8) . ?
O7 C22 1.234(7) . ?
C22 N1 1.270(8) . ?
N1 C23 1.472(11) . ?
N1 C24 1.476(12) . ?
O8 C25 1.34(3) . ?
C25 N2 1.21(2) . ?
N2 C26 1.38(2) . ?
N2 C27 1.42(2) . ?
O9 C28 1.288(16) . ?
C28 N3 1.283(13) . ?
N3 C30 1.382(14) . ?
N3 C29 1.447(12) . ?
